data_2213236
loop_
_publ_author_name
'Toumi, Meriem'
'Ben Amor, Fatma'
'Raouafi, Nour Eddine'
'Bordeau, Michel'
'Driss, Ahmed'
'Boujlel, Khaled'

_publ_section_title
;
 (<i>Z</i>)-Ethyl 2-cyano-3-(1-phenylethylamino)but-2-enedithioate
;
_journal_coeditor_code CI2354
_journal_issue 5
_journal_name_full 'Acta Crystallographica Section E'
_journal_page_first o2735
_journal_page_last o2735
_journal_paper_doi 10.1107/S1600536807020429
_journal_volume 63
_journal_year 2007
_chemical_formula_iupac 'C15 H18 N2 S2'
_chemical_formula_moiety 'C15 H18 N2 S2'
_chemical_formula_sum 'C15 H18 N2 S2'
_chemical_formula_weight 290.43
_chemical_name_common 'Ethyl 3-(1-Phenylethylamino)dithiocrotonate'
_chemical_name_systematic
;
(<i>Z</i>)-Ethyl 2-cyano-3-(1-phenylethylamino)but-2-enedithioate
;
_space_group_IT_number 14
_symmetry_cell_setting monoclinic
_symmetry_space_group_name_Hall '-P 2ybc'
_symmetry_space_group_name_H-M 'P 1 21/c 1'
_atom_sites_solution_hydrogens geom
_atom_sites_solution_primary direct
_atom_sites_solution_secondary difmap
_audit_creation_method SHELXL-97
_cell_angle_alpha 90.00
_cell_angle_beta 95.97(2)
_cell_angle_gamma 90.00
_cell_formula_units_Z 4
_cell_length_a 8.997(3)
_cell_length_b 10.645(3)
_cell_length_c 16.293(3)
_cell_measurement_reflns_used 25
_cell_measurement_temperature 298(2)
_cell_measurement_theta_max 14.50
_cell_measurement_theta_min 11.78
_cell_volume 1552.0(7)
_computing_cell_refinement 'CAD-4 EXPRESS'
_computing_data_collection 'CAD-4 EXPRESS (Duisenberg, 1992; Mac\'i\<cek & Yordanov, 1992)'
_computing_data_reduction 'MolEN (Fair, 1990)'
_computing_molecular_graphics 'DIAMOND (Brandenburg, 1998)'
_computing_publication_material SHELXL97
_computing_structure_refinement 'SHELXL97 (Sheldrick, 1997)'
_computing_structure_solution 'SHELXS97 (Sheldrick, 1997)'
_diffrn_ambient_temperature 298(2)
_diffrn_measured_fraction_theta_full 0.999
_diffrn_measured_fraction_theta_max 0.999
_diffrn_measurement_device_type 'Enraf--Nonius CAD-4'
_diffrn_measurement_method \w/2\q
_diffrn_radiation_monochromator graphite
_diffrn_radiation_source 'fine-focus sealed tube'
_diffrn_radiation_type MoK\a
_diffrn_radiation_wavelength 0.71073
_diffrn_reflns_av_R_equivalents 0.0144
_diffrn_reflns_av_sigmaI/netI 0.0225
_diffrn_reflns_limit_h_max 1
_diffrn_reflns_limit_h_min -11
_diffrn_reflns_limit_k_max 13
_diffrn_reflns_limit_k_min -1
_diffrn_reflns_limit_l_max 20
_diffrn_reflns_limit_l_min -20
_diffrn_reflns_number 4376
_diffrn_reflns_theta_full 26.97
_diffrn_reflns_theta_max 26.97
_diffrn_reflns_theta_min 2.28
_diffrn_standards_decay_% 4
_diffrn_standards_interval_time 120
_diffrn_standards_number 2
_exptl_absorpt_coefficient_mu 0.332
_exptl_absorpt_correction_T_max 0.847
_exptl_absorpt_correction_T_min 0.816
_exptl_absorpt_correction_type psi-scan
_exptl_absorpt_process_details '(North <i>et al.</i>,  1968)'
_exptl_crystal_colour yellow
_exptl_crystal_density_diffrn 1.243
_exptl_crystal_density_method 'not measured'
_exptl_crystal_description Prism
_exptl_crystal_F_000 616
_exptl_crystal_size_max 0.50
_exptl_crystal_size_mid 0.50
_exptl_crystal_size_min 0.50
_refine_diff_density_max 0.705
_refine_diff_density_min -0.470
_refine_ls_extinction_method none
_refine_ls_goodness_of_fit_ref 1.018
_refine_ls_hydrogen_treatment mixed
_refine_ls_matrix_type full
_refine_ls_number_parameters 198
_refine_ls_number_reflns 3386
_refine_ls_number_restraints 0
_refine_ls_restrained_S_all 1.018
_refine_ls_R_factor_all 0.0610
_refine_ls_R_factor_gt 0.0433
_refine_ls_shift/su_max 0.001
_refine_ls_shift/su_mean 0.000
_refine_ls_structure_factor_coef Fsqd
_refine_ls_weighting_details 'calc w=1/[\s^2^(Fo^2^)+(0.0545P)^2^+0.7692P] where P=(Fo^2^+2Fc^2^)/3'
_refine_ls_weighting_scheme calc
_refine_ls_wR_factor_gt 0.1105
_refine_ls_wR_factor_ref 0.1220
_reflns_number_gt 2592
_reflns_number_total 3386
_reflns_threshold_expression I>2\s(I)
_cod_data_source_file ci2354.cif
_cod_data_source_block I
_cod_depositor_comments
;
The following automatic conversions were performed:
'_symmetry_cell_setting' value 'Monoclinic' changed to 'monoclinic'
according to '/home/saulius/struct/CIF-dictionaries/cif_core.dic'
dictionary named 'cif_core.dic' version 2.4.1 from 2010-06-29.

Automatic conversion script
Id: cif_fix_enum 1527 2010-12-29 10:47:43Z saulius 

The following automatic conversions were performed:

'_symmetry_cell_setting' value 'Monoclinic' changed to 'monoclinic'
according to /home/saulius/struct/CIF-dictionaries/cif_core.dic
dictionary named 'cif_core.dic' version 2.4.1 from 2010-06-29.

Automatic conversion script
Id: cif_fix_values 1715 2011-07-08 13:25:40Z adriana 
;
_cod_original_sg_symbol_H-M 'P 21/c'
_cod_database_code 2213236
_cod_database_fobs_code 2213236

loop_
_symmetry_equiv_pos_as_xyz
'x, y, z'
'-x, y+1/2, -z+1/2'
'-x, -y, -z'
'x, -y-1/2, z-1/2'

loop_
_atom_site_type_symbol
_atom_site_label
_atom_site_fract_x
_atom_site_fract_y
_atom_site_fract_z
_atom_site_U_iso_or_equiv
_atom_site_adp_type
_atom_site_calc_flag
_atom_site_refinement_flags
_atom_site_occupancy
S S1 0.15033(7) 0.11219(5) 0.04503(4) 0.0524(2) Uani d . 1
S S2 0.22913(9) 0.36720(5) -0.01435(4) 0.0638(2) Uani d . 1
N N1 0.4329(3) 0.3250(2) -0.17450(10) 0.0734(6) Uani d . 1
N N2 0.2968(2) -0.0649(2) -0.06320(10) 0.0423(4) Uani d . 1
C C1 0.2388(2) 0.2010(2) -0.01910(10) 0.0393(4) Uani d . 1
C C2 0.3250(2) 0.1568(2) -0.08250(10) 0.0378(4) Uani d . 1
C C3 0.3574(2) 0.0289(2) -0.10030(10) 0.0387(4) Uani d . 1
C C4 0.4662(3) -0.0013(2) -0.16140(10) 0.0529(5) Uani d . 1
H H14 0.5581 -0.0355 -0.1323 0.110(10) Uiso calc R 1
H H24 0.4894 0.0753 -0.1909 0.090(10) Uiso calc R 1
H H34 0.4219 -0.0635 -0.2011 0.080(9) Uiso calc R 1
C C5 0.3862(3) 0.2501(2) -0.13320(10) 0.0483(5) Uani d . 1
C C6 0.3188(2) -0.2004(2) -0.07630(10) 0.0445(5) Uani d . 1
H H6 0.4278 -0.2162 -0.0785 0.059(7) Uiso calc R 1
C C7 0.2692(3) -0.2692(2) -0.00120(10) 0.0608(7) Uani d . 1
H H17 0.3252 -0.2368 0.0492 0.067(7) Uiso calc R 1
H H27 0.2887 -0.3594 -0.0062 0.090(10) Uiso calc R 1
H H37 0.1621 -0.2556 0.0014 0.090(10) Uiso calc R 1
C C8 0.2339(2) -0.2475(2) -0.15680(10) 0.0407(4) Uani d . 1
C C9 0.2656(3) -0.3681(2) -0.18430(10) 0.0502(5) Uani d . 1
H H9 0.3402 -0.4173 -0.1538 0.067(8) Uiso calc R 1
C C10 0.1892(3) -0.4165(2) -0.2558(2) 0.0584(6) Uani d . 1
H H10 0.2110 -0.4989 -0.2735 0.066(7) Uiso calc R 1
C C11 0.0822(3) -0.3459(3) -0.30090(10) 0.0610(6) Uani d . 1
H H11 0.0315 -0.3787 -0.3504 0.084(9) Uiso calc R 1
C C12 0.0484(3) -0.2269(3) -0.27420(10) 0.0613(6) Uani d . 1
H H12 -0.0262 -0.1782 -0.3052 0.085(9) Uiso calc R 1
C C13 0.1233(2) -0.1782(2) -0.20200(10) 0.0498(5) Uani d . 1
H H13 0.0984 -0.0969 -0.1836 0.053(6) Uiso calc R 1
C C14 0.1419(3) 0.4006(2) 0.0788(2) 0.0622(6) Uani d . 1
H H114 0.0915 0.4833 0.0729 0.090(10) Uiso calc R 1
H H214 0.0645 0.3363 0.0855 0.073(8) Uiso calc R 1
C C15 0.2510(4) 0.4020(4) 0.1541(2) 0.0870(10) Uani d . 1
H H15 0.2927 0.3176 0.1638 0.100(10) Uiso calc R 1
H H25 0.2002 0.4281 0.2017 0.120(10) Uiso calc R 1
H H35 0.3317 0.4612 0.1463 0.120(10) Uiso calc R 1
H H2 0.241(3) -0.047(2) -0.030(2) 0.060(8) Uiso d . 1

loop_
_atom_site_aniso_label
_atom_site_aniso_U_11
_atom_site_aniso_U_22
_atom_site_aniso_U_33
_atom_site_aniso_U_12
_atom_site_aniso_U_13
_atom_site_aniso_U_23
S1 0.0661(4) 0.0413(3) 0.0534(3) -0.0013(3) 0.0239(3) 0.0014(2)
S2 0.1007(5) 0.0330(3) 0.0607(4) -0.0001(3) 0.0222(3) -0.0020(2)
N1 0.095(2) 0.0560(10) 0.0740(10) -0.0080(10) 0.0300(10) 0.0160(10)
N2 0.0480(10) 0.0332(9) 0.0470(10) -0.0002(7) 0.0095(8) -0.0036(7)
C1 0.0460(10) 0.0322(9) 0.0380(10) -0.0009(8) -0.0010(8) -0.0012(8)
C2 0.0410(10) 0.0347(9) 0.0369(9) -0.0035(8) 0.0023(8) 0.0010(8)
C3 0.0380(10) 0.0410(10) 0.0362(9) -0.0017(8) -0.0003(8) -0.0007(8)
C4 0.0510(10) 0.0540(10) 0.0550(10) 0.0030(10) 0.0160(10) -0.0030(10)
C5 0.0560(10) 0.0420(10) 0.0470(10) -0.0010(10) 0.0080(10) 0.0033(9)
C6 0.0470(10) 0.0320(10) 0.0530(10) 0.0032(8) -0.0013(9) -0.0027(9)
C7 0.086(2) 0.0420(10) 0.0510(10) -0.0040(10) -0.0090(10) 0.0050(10)
C8 0.0420(10) 0.0350(10) 0.0460(10) -0.0002(8) 0.0080(8) -0.0019(8)
C9 0.0480(10) 0.0410(10) 0.0620(10) 0.0040(10) 0.0090(10) -0.0070(10)
C10 0.0630(10) 0.0490(10) 0.0660(10) -0.0060(10) 0.0180(10) -0.0210(10)
C11 0.0640(10) 0.069(2) 0.0500(10) -0.0130(10) 0.0080(10) -0.0150(10)
C12 0.0600(10) 0.065(2) 0.0560(10) 0.0030(10) -0.0060(10) 0.0010(10)
C13 0.0540(10) 0.0420(10) 0.0530(10) 0.0050(10) 0.0020(10) -0.0030(10)
C14 0.069(2) 0.0480(10) 0.070(2) 0.0010(10) 0.0130(10) -0.0150(10)
C15 0.090(2) 0.102(3) 0.071(2) -0.012(2) 0.008(2) -0.026(2)

loop_
_atom_type_symbol
_atom_type_description
_atom_type_scat_dispersion_real
_atom_type_scat_dispersion_imag
_atom_type_scat_source
C C 0.0033 0.0016 'International Tables Vol C Tables 4.2.6.8 and 6.1.1.4'
H H 0.0000 0.0000 'International Tables Vol C Tables 4.2.6.8 and 6.1.1.4'
N N 0.0061 0.0033 'International Tables Vol C Tables 4.2.6.8 and 6.1.1.4'
S S 0.1246 0.1234 'International Tables Vol C Tables 4.2.6.8 and 6.1.1.4'

loop_
_geom_angle_atom_site_label_1
_geom_angle_atom_site_label_2
_geom_angle_atom_site_label_3
_geom_angle
_geom_angle_publ_flag
C1 S2 C14 105.00(10) n
C3 N2 C6 127.5(2) n
C3 N2 H2 117(2) n
C6 N2 H2 115(2) n
C2 C1 S1 126.40(10) n
C2 C1 S2 113.00(10) n
S1 C1 S2 120.60(10) n
C3 C2 C1 126.61(17) n
C3 C2 C5 116.29(18) n
C1 C2 C5 117.10(18) n
N2 C3 C2 121.83(18) n
N2 C3 C4 118.16(19) n
C2 C3 C4 119.99(18) n
C3 C4 H14 109.5 n
C3 C4 H24 109.5 n
H14 C4 H24 109.5 n
C3 C4 H34 109.5 n
H14 C4 H34 109.5 n
H24 C4 H34 109.5 n
N1 C5 C2 178.9(3) n
N2 C6 C7 107.36(18) n
N2 C6 C8 112.45(17) n
C7 C6 C8 111.51(18) n
N2 C6 H6 108.5 n
C7 C6 H6 108.5 n
C8 C6 H6 108.5 n
C6 C7 H17 109.5 n
C6 C7 H27 109.5 n
H17 C7 H27 109.5 n
C6 C7 H37 109.5 n
H17 C7 H37 109.5 n
H27 C7 H37 109.5 n
C13 C8 C9 118.5(2) n
C13 C8 C6 123.11(18) n
C9 C8 C6 118.38(19) n
C10 C9 C8 120.7(2) n
C10 C9 H9 119.6 n
C8 C9 H9 119.6 n
C11 C10 C9 120.3(2) n
C11 C10 H10 119.9 n
C9 C10 H10 119.9 n
C10 C11 C12 119.8(2) n
C10 C11 H11 120.1 n
C12 C11 H11 120.1 n
C11 C12 C13 120.2(2) n
C11 C12 H12 119.9 n
C13 C12 H12 119.9 n
C8 C13 C12 120.5(2) n
C8 C13 H13 119.8 n
C12 C13 H13 119.8 n
C15 C14 S2 112.7(2) n
C15 C14 H114 109.1 n
S2 C14 H114 109.1 n
C15 C14 H214 109.1 n
S2 C14 H214 109.1 n
H114 C14 H214 107.8 n
C14 C15 H15 109.5 n
C14 C15 H25 109.5 n
H15 C15 H25 109.5 n
C14 C15 H35 109.5 n
H15 C15 H35 109.5 n
H25 C15 H35 109.5 n

loop_
_geom_bond_atom_site_label_1
_geom_bond_atom_site_label_2
_geom_bond_distance
_geom_bond_publ_flag
S1 C1 1.671(2) n
S2 C1 1.773(2) n
S2 C14 1.815(3) n
N1 C5 1.151(3) n
N2 C3 1.315(3) n
N2 C6 1.474(3) n
N2 H2 0.80(3) n
C1 C2 1.434(3) n
C2 C3 1.428(3) n
C2 C5 1.437(3) n
C3 C4 1.502(3) n
C4 H14 0.98 n
C4 H24 0.98 n
C4 H34 0.98 n
C6 C7 1.531(3) n
C6 C8 1.532(3) n
C6 H6 1.00 n
C7 H17 0.98 n
C7 H27 0.98 n
C7 H37 0.98 n
C8 C13 1.388(3) n
C8 C9 1.398(3) n
C9 C10 1.388(3) n
C9 H9 0.95 n
C10 C11 1.373(4) n
C10 H10 0.95 n
C11 C12 1.384(4) n
C11 H11 0.95 n
C12 C13 1.394(3) n
C12 H12 0.95 n
C13 H13 0.95 n
C14 C15 1.489(4) n
C14 H114 0.99 n
C14 H214 0.99 n
C15 H15 0.98 n
C15 H25 0.98 n
C15 H35 0.98 n
